data_7235871
loop_
_publ_author_name
'Liu, Yanqiu'
'Kong, Ming'
'Zhang, Qiong'
'Zhang, Zhiwen'
'Zhou, Hongping'
'Zhang, Shengyi'
'Li, Shengli'
'Wu, Jieying'
'Tian, Yupeng'

_publ_section_title
;
 A series of triphenylamine-based two-photon absorbing materials with AIE
 property for biological imaging
;
_journal_issue 33
_journal_name_full 'J. Mater. Chem. B'
_journal_page_first 5430
_journal_paper_doi 10.1039/C4TB00464G
_journal_volume 2
_journal_year 2014
_chemical_formula_sum 'C62 H54 N6 O8'
_chemical_formula_weight 1011.11
_space_group_IT_number 2
_space_group_name_Hall '-P 1'
_space_group_name_H-M_alt 'P -1'
_atom_sites_solution_hydrogens geom
_atom_sites_solution_primary direct
_atom_sites_solution_secondary difmap
_audit_creation_method SHELXL-97
_cell_angle_alpha 85.623(5)
_cell_angle_beta 74.828(5)
_cell_angle_gamma 87.564(5)
_cell_formula_units_Z 2
_cell_length_a 11.899(5)
_cell_length_b 12.656(5)
_cell_length_c 18.797(5)
_cell_measurement_temperature 291(2)
_cell_volume 2723.3(17)
_computing_structure_refinement 'SHELXL-97 (Sheldrick, 1997)'
_computing_structure_solution 'SHELXS-97 (Sheldrick, 1990)'
_diffrn_ambient_temperature 291(2)
_diffrn_measured_fraction_theta_full 0.977
_diffrn_measured_fraction_theta_max 0.977
_diffrn_radiation_monochromator graphite
_diffrn_radiation_source 'fine-focus sealed tube'
_diffrn_radiation_type MoK\a
_diffrn_radiation_wavelength 0.71069
_diffrn_reflns_av_R_equivalents 0.0484
_diffrn_reflns_av_sigmaI/netI 0.0748
_diffrn_reflns_limit_h_max 13
_diffrn_reflns_limit_h_min -14
_diffrn_reflns_limit_k_max 14
_diffrn_reflns_limit_k_min -15
_diffrn_reflns_limit_l_max 22
_diffrn_reflns_limit_l_min -22
_diffrn_reflns_number 18736
_diffrn_reflns_theta_full 25.00
_diffrn_reflns_theta_max 25.00
_diffrn_reflns_theta_min 1.77
_exptl_absorpt_coefficient_mu 0.083
_exptl_absorpt_correction_T_max 0.9837
_exptl_absorpt_correction_T_min 0.9757
_exptl_absorpt_correction_type none
_exptl_crystal_density_diffrn 1.233
_exptl_crystal_density_method 'not measured'
_exptl_crystal_F_000 1064
_exptl_crystal_size_max 0.30
_exptl_crystal_size_mid 0.20
_exptl_crystal_size_min 0.20
_refine_diff_density_max 0.237
_refine_diff_density_min -0.235
_refine_diff_density_rms 0.051
_refine_ls_extinction_method none
_refine_ls_goodness_of_fit_ref 1.046
_refine_ls_hydrogen_treatment mixed
_refine_ls_matrix_type full
_refine_ls_number_parameters 728
_refine_ls_number_reflns 9352
_refine_ls_number_restraints 148
_refine_ls_restrained_S_all 1.050
_refine_ls_R_factor_all 0.1274
_refine_ls_R_factor_gt 0.0764
_refine_ls_shift/su_max 0.002
_refine_ls_shift/su_mean 0.000
_refine_ls_structure_factor_coef Fsqd
_refine_ls_weighting_details 'calc w=1/[\s^2^(Fo^2^)+(0.1468P)^2^+0.0000P] where P=(Fo^2^+2Fc^2^)/3'
_refine_ls_weighting_scheme calc
_refine_ls_wR_factor_gt 0.2228
_refine_ls_wR_factor_ref 0.2640
_reflns_number_gt 5061
_reflns_number_total 9352
_reflns_threshold_expression >2sigma(I)
_cod_data_source_file c4tb00464g3.cif
_cod_data_source_block 1
_cod_database_code 7235871

loop_
_symmetry_equiv_pos_as_xyz
'x, y, z'
'-x, -y, -z'

loop_
_atom_site_label
_atom_site_type_symbol
_atom_site_fract_x
_atom_site_fract_y
_atom_site_fract_z
_atom_site_U_iso_or_equiv
_atom_site_adp_type
_atom_site_occupancy
_atom_site_symmetry_multiplicity
_atom_site_calc_flag
_atom_site_refinement_flags
_atom_site_disorder_assembly
_atom_site_disorder_group
C1 C -0.1389(3) 0.3211(3) 0.6253(2) 0.0881(10) Uani 1 1 d . A .
C2 C -0.1193(3) 0.2214(3) 0.6002(2) 0.0975(11) Uani 1 1 d . . .
H2 H -0.1768 0.1708 0.6150 0.117 Uiso 1 1 calc R . .
C3 C -0.0134(3) 0.1969(3) 0.5526(2) 0.0853(10) Uani 1 1 d . . .
H3 H 0.0005 0.1288 0.5363 0.102 Uiso 1 1 calc R . .
C4 C 0.0726(3) 0.2712(3) 0.52867(18) 0.0743(9) Uani 1 1 d . . .
C5 C 0.0487(3) 0.3730(3) 0.5546(2) 0.1026(13) Uani 1 1 d . . .
H5 H 0.1043 0.4251 0.5386 0.123 Uiso 1 1 calc R . .
C6 C -0.0560(4) 0.3966(3) 0.6031(2) 0.1060(13) Uani 1 1 d . . .
H6 H -0.0703 0.4638 0.6209 0.127 Uiso 1 1 calc R . .
C7 C 0.1863(3) 0.2452(3) 0.47673(17) 0.0739(8) Uani 1 1 d . . .
C8 C 0.2056(3) 0.1336(3) 0.46578(18) 0.0844(10) Uani 1 1 d . . .
C9 C 0.2666(3) 0.3174(3) 0.44187(19) 0.0825(10) Uani 1 1 d . . .
H9 H 0.2439 0.3866 0.4534 0.099 Uiso 1 1 calc R . .
C10 C 0.3807(3) 0.3095(3) 0.39029(18) 0.0765(9) Uani 1 1 d . . .
C11 C 0.4422(3) 0.2146(3) 0.36764(19) 0.0808(9) Uani 1 1 d . . .
H11 H 0.4118 0.1499 0.3894 0.097 Uiso 1 1 calc R . .
C12 C 0.5455(3) 0.2161(3) 0.31443(19) 0.0828(9) Uani 1 1 d . . .
H12 H 0.5822 0.1520 0.2999 0.099 Uiso 1 1 calc R . .
C13 C 0.5985(3) 0.3112(3) 0.28080(18) 0.0778(9) Uani 1 1 d . B .
C14 C 0.5425(3) 0.4060(3) 0.30614(19) 0.0834(9) Uani 1 1 d . . .
H14 H 0.5762 0.4707 0.2874 0.100 Uiso 1 1 calc R . .
C15 C 0.4372(3) 0.4030(3) 0.3592(2) 0.0854(10) Uani 1 1 d . . .
H15 H 0.4018 0.4671 0.3751 0.102 Uiso 1 1 calc R . .
C16 C 0.7741(3) 0.3998(3) 0.2014(2) 0.0812(9) Uani 1 1 d . B .
C17 C 0.8145(4) 0.4332(3) 0.1267(2) 0.0964(11) Uani 1 1 d . . .
H17 H 0.7895 0.4000 0.0914 0.116 Uiso 1 1 calc R . .
C18 C 0.8912(4) 0.5151(3) 0.1055(3) 0.1099(13) Uani 1 1 d . . .
H18 H 0.9172 0.5360 0.0555 0.132 Uiso 1 1 calc R . .
C19 C 0.9306(3) 0.5669(3) 0.1554(3) 0.0937(11) Uani 1 1 d . . .
C20 C 0.8901(3) 0.5359(3) 0.2288(3) 0.0972(11) Uani 1 1 d . . .
H20 H 0.9145 0.5706 0.2638 0.117 Uiso 1 1 calc R . .
C21 C 0.8131(3) 0.4533(3) 0.2514(2) 0.0918(11) Uani 1 1 d . . .
H21 H 0.7871 0.4334 0.3015 0.110 Uiso 1 1 calc R . .
C22 C 1.0598(5) 0.6957(4) 0.1767(4) 0.161(2) Uani 1 1 d . . .
H22A H 1.1038 0.6434 0.1994 0.193 Uiso 1 1 calc R . .
H22B H 1.0000 0.7267 0.2155 0.193 Uiso 1 1 calc R . .
C23 C 1.1387(6) 0.7800(5) 0.1335(5) 0.220(4) Uani 1 1 d . . .
H23A H 1.2066 0.7476 0.1026 0.330 Uiso 1 1 calc R . .
H23B H 1.1617 0.8231 0.1669 0.330 Uiso 1 1 calc R . .
H23C H 1.0986 0.8233 0.1034 0.330 Uiso 1 1 calc R . .
C24 C 0.7361(3) 0.2158(3) 0.1851(2) 0.0845(10) Uani 1 1 d . B .
C25 C 0.8349(3) 0.1616(3) 0.1932(2) 0.1025(12) Uani 1 1 d . . .
H25 H 0.8771 0.1860 0.2236 0.123 Uiso 1 1 calc R . .
C26 C 0.8713(4) 0.0720(4) 0.1568(3) 0.1208(15) Uani 1 1 d . B .
H26 H 0.9364 0.0335 0.1637 0.145 Uiso 1 1 calc R . .
C27 C 0.8107(5) 0.0393(3) 0.1100(3) 0.1143(15) Uani 1 1 d DU . .
C28 C 0.7111(4) 0.0922(4) 0.1007(3) 0.1191(14) Uani 1 1 d . B .
H28 H 0.6703 0.0688 0.0691 0.143 Uiso 1 1 calc R . .
C29 C 0.6742(4) 0.1812(3) 0.1399(2) 0.1066(13) Uani 1 1 d . . .
H29 H 0.6066 0.2177 0.1354 0.128 Uiso 1 1 calc R B .
C32 C 0.4862(5) 0.7291(3) 0.0171(2) 0.1289(17) Uani 1 1 d . . .
H32A H 0.4956 0.7112 -0.0329 0.193 Uiso 1 1 calc R . .
H32B H 0.5548 0.7632 0.0207 0.193 Uiso 1 1 calc R . .
H32C H 0.4200 0.7764 0.0311 0.193 Uiso 1 1 calc R . .
C33 C 0.4674(4) 0.6299(3) 0.0677(2) 0.1090(13) Uani 1 1 d . . .
H33A H 0.5356 0.5833 0.0556 0.131 Uiso 1 1 calc R . .
H33B H 0.4546 0.6476 0.1186 0.131 Uiso 1 1 calc R . .
C34 C 0.3322(3) 0.4875(2) 0.10237(18) 0.0747(9) Uani 1 1 d . . .
C35 C 0.3942(3) 0.4346(3) 0.14740(19) 0.0807(9) Uani 1 1 d . . .
H35 H 0.4640 0.4613 0.1509 0.097 Uiso 1 1 calc R . .
C36 C 0.3517(3) 0.3410(3) 0.18752(18) 0.0742(9) Uani 1 1 d . . .
H36 H 0.3942 0.3052 0.2173 0.089 Uiso 1 1 calc R . .
C37 C 0.2476(3) 0.3007(2) 0.18373(17) 0.0693(8) Uani 1 1 d . . .
C38 C 0.1846(3) 0.3558(3) 0.14009(19) 0.0814(9) Uani 1 1 d . . .
H38 H 0.1134 0.3306 0.1379 0.098 Uiso 1 1 calc R . .
C39 C 0.2272(3) 0.4486(3) 0.0995(2) 0.0868(10) Uani 1 1 d . . .
H39 H 0.1844 0.4849 0.0700 0.104 Uiso 1 1 calc R . .
C40 C 0.2823(3) 0.1109(2) 0.20886(17) 0.0684(8) Uani 1 1 d . . .
C41 C 0.3169(3) 0.0526(3) 0.26424(19) 0.0865(10) Uani 1 1 d . . .
H41 H 0.2872 0.0707 0.3127 0.104 Uiso 1 1 calc R . .
C42 C 0.3948(3) -0.0325(3) 0.25012(19) 0.0862(10) Uani 1 1 d . . .
H42 H 0.4159 -0.0713 0.2888 0.103 Uiso 1 1 calc R . .
C43 C 0.4405(3) -0.0592(2) 0.17896(19) 0.0762(9) Uani 1 1 d . . .
C44 C 0.4060(3) -0.0030(3) 0.12302(19) 0.0917(11) Uani 1 1 d . . .
H44 H 0.4353 -0.0217 0.0746 0.110 Uiso 1 1 calc R . .
C45 C 0.3272(3) 0.0823(3) 0.13794(19) 0.0899(11) Uani 1 1 d . . .
H45 H 0.3049 0.1202 0.0993 0.108 Uiso 1 1 calc R . .
C46 C 0.5762(3) -0.1864(3) 0.2129(2) 0.1022(12) Uani 1 1 d . . .
H46A H 0.5178 -0.2150 0.2555 0.123 Uiso 1 1 calc R . .
H46B H 0.6177 -0.1324 0.2290 0.123 Uiso 1 1 calc R . .
C47 C 0.6591(4) -0.2726(4) 0.1814(3) 0.1437(19) Uani 1 1 d . . .
H47A H 0.6309 -0.3057 0.1454 0.216 Uiso 1 1 calc R . .
H47B H 0.6659 -0.3243 0.2202 0.216 Uiso 1 1 calc R . .
H47C H 0.7341 -0.2433 0.1583 0.216 Uiso 1 1 calc R . .
C48 C 0.1042(3) 0.1997(2) 0.28019(17) 0.0668(8) Uani 1 1 d . . .
C49 C 0.0469(3) 0.1050(2) 0.30720(19) 0.0784(9) Uani 1 1 d . . .
H49 H 0.0799 0.0412 0.2892 0.094 Uiso 1 1 calc R . .
C50 C -0.0580(3) 0.1052(2) 0.36011(19) 0.0798(9) Uani 1 1 d . . .
H50 H -0.0940 0.0409 0.3770 0.096 Uiso 1 1 calc R . .
C51 C -0.1127(3) 0.1986(2) 0.38956(18) 0.0716(8) Uani 1 1 d . . .
C52 C -0.0509(3) 0.2924(2) 0.36485(18) 0.0733(8) Uani 1 1 d . . .
H52 H -0.0815 0.3555 0.3850 0.088 Uiso 1 1 calc R . .
C53 C 0.0528(3) 0.2933(2) 0.31212(18) 0.0752(9) Uani 1 1 d . . .
H53 H 0.0905 0.3572 0.2969 0.090 Uiso 1 1 calc R . .
C54 C -0.2271(3) 0.1897(2) 0.44017(18) 0.0756(9) Uani 1 1 d . . .
H54 H -0.2509 0.1200 0.4515 0.091 Uiso 1 1 calc R . .
C55 C -0.3072(3) 0.2611(2) 0.47463(17) 0.0694(8) Uani 1 1 d . . .
C56 C -0.2846(3) 0.3721(3) 0.46440(18) 0.0801(9) Uani 1 1 d . . .
C57 C -0.4232(3) 0.2333(2) 0.52376(16) 0.0665(8) Uani 1 1 d . . .
C58 C -0.4549(3) 0.1283(3) 0.5456(2) 0.0857(10) Uani 1 1 d . . .
H58 H -0.4010 0.0739 0.5301 0.103 Uiso 1 1 calc R . .
C59 C -0.5639(3) 0.1032(3) 0.5897(2) 0.0906(11) Uani 1 1 d . . .
H59 H -0.5838 0.0329 0.6033 0.109 Uiso 1 1 calc R . .
C60 C -0.6427(3) 0.1840(3) 0.61310(19) 0.0775(9) Uani 1 1 d . . .
C61 C -0.6150(3) 0.2879(3) 0.5936(2) 0.0863(10) Uani 1 1 d . . .
H61 H -0.6691 0.3417 0.6100 0.104 Uiso 1 1 calc R . .
C62 C -0.5063(3) 0.3116(3) 0.54949(19) 0.0810(9) Uani 1 1 d . . .
H62 H -0.4876 0.3823 0.5364 0.097 Uiso 1 1 calc R . .
N1 N -0.2505(3) 0.3470(4) 0.6763(3) 0.1169(12) Uani 1 1 d . . .
N2 N 0.6996(2) 0.3105(2) 0.22348(16) 0.0853(8) Uani 1 1 d . . .
N3 N 0.2152(3) 0.0449(3) 0.45918(19) 0.1132(12) Uani 1 1 d . . .
N4 N 0.2059(2) 0.20233(19) 0.22384(15) 0.0768(8) Uani 1 1 d . . .
N5 N -0.2716(3) 0.4621(3) 0.4579(2) 0.1173(13) Uani 1 1 d . . .
N6 N -0.7587(3) 0.1575(4) 0.66013(19) 0.1031(10) Uani 1 1 d . . .
O1 O -0.307(5) 0.279(2) 0.722(4) 0.159(18) Uani 0.26(5) 1 d PU A 1
O1' O -0.3349(6) 0.2944(9) 0.6749(16) 0.150(6) Uani 0.74(5) 1 d PU A 2
O2 O -0.2604(3) 0.4297(3) 0.7065(2) 0.1628(15) Uani 1 1 d . A .
O3 O 1.0072(3) 0.6464(2) 0.1276(2) 0.1269(11) Uani 1 1 d . . .
O5 O -0.8287(3) 0.2282(3) 0.6786(2) 0.1511(14) Uani 1 1 d . . .
O6 O -0.7786(3) 0.0643(3) 0.6791(2) 0.1677(17) Uani 1 1 d . . .
O7 O 0.5211(2) -0.14059(18) 0.15915(14) 0.0999(8) Uani 1 1 d . . .
O8 O 0.3688(3) 0.57857(19) 0.05873(14) 0.1007(8) Uani 1 1 d . . .
C30 C 0.8194(9) -0.0815(8) 0.0199(5) 0.123(3) Uani 0.583(11) 1 d PDU B 1
H30A H 0.8343 -0.0272 -0.0205 0.147 Uiso 0.583(11) 1 calc PR B 1
H30B H 0.7361 -0.0913 0.0383 0.147 Uiso 0.583(11) 1 calc PR B 1
C31 C 0.8849(18) -0.1853(14) -0.0024(11) 0.131(6) Uani 0.583(11) 1 d PDU B 1
H31A H 0.9651 -0.1795 -0.0022 0.197 Uiso 0.583(11) 1 calc PR B 1
H31B H 0.8805 -0.1993 -0.0511 0.197 Uiso 0.583(11) 1 calc PR B 1
H31C H 0.8505 -0.2422 0.0320 0.197 Uiso 0.583(11) 1 calc PR B 1
O4 O 0.8741(6) -0.0570(4) 0.0800(3) 0.109(3) Uani 0.583(11) 1 d PDU B 1
C30' C 0.9236(9) -0.1222(9) 0.0536(8) 0.168(7) Uani 0.417(11) 1 d PDU B 2
H30C H 0.9170 -0.1621 0.1006 0.201 Uiso 0.417(11) 1 calc PR B 2
H30D H 0.9938 -0.0811 0.0422 0.201 Uiso 0.417(11) 1 calc PR B 2
C31' C 0.930(3) -0.198(2) -0.0070(16) 0.159(10) Uani 0.417(11) 1 d PDU B 2
H31D H 0.8528 -0.2215 -0.0040 0.239 Uiso 0.417(11) 1 calc PR B 2
H31E H 0.9791 -0.2578 -0.0006 0.239 Uiso 0.417(11) 1 calc PR B 2
H31F H 0.9607 -0.1616 -0.0545 0.239 Uiso 0.417(11) 1 calc PR B 2
O4' O 0.8181(8) -0.0491(6) 0.0582(5) 0.120(5) Uani 0.417(11) 1 d PDU B 2

loop_
_atom_site_aniso_label
_atom_site_aniso_U_11
_atom_site_aniso_U_22
_atom_site_aniso_U_33
_atom_site_aniso_U_23
_atom_site_aniso_U_13
_atom_site_aniso_U_12
C1 0.070(2) 0.095(3) 0.091(2) -0.013(2) -0.0057(18) 0.007(2)
C2 0.077(2) 0.088(3) 0.117(3) -0.007(2) -0.007(2) -0.007(2)
C3 0.081(2) 0.075(2) 0.092(2) -0.0119(18) -0.0075(19) -0.0040(19)
C4 0.071(2) 0.080(2) 0.0700(18) -0.0114(16) -0.0145(16) 0.0008(18)
C5 0.085(2) 0.085(2) 0.122(3) -0.031(2) 0.011(2) -0.012(2)
C6 0.093(3) 0.088(3) 0.127(3) -0.038(2) -0.001(2) 0.000(2)
C7 0.075(2) 0.077(2) 0.0683(18) -0.0095(16) -0.0160(16) 0.0015(17)
C8 0.090(2) 0.079(2) 0.071(2) 0.0006(18) -0.0002(17) 0.0120(19)
C9 0.077(2) 0.083(2) 0.084(2) -0.0224(18) -0.0115(18) -0.0008(19)
C10 0.075(2) 0.081(2) 0.0706(19) -0.0144(17) -0.0123(17) 0.0005(18)
C11 0.075(2) 0.085(2) 0.078(2) -0.0057(18) -0.0152(18) 0.0043(18)
C12 0.079(2) 0.079(2) 0.083(2) -0.0029(18) -0.0107(19) 0.0128(18)
C13 0.069(2) 0.088(2) 0.076(2) -0.0068(18) -0.0168(17) 0.0035(18)
C14 0.074(2) 0.083(2) 0.090(2) -0.0108(18) -0.0143(19) -0.0025(18)
C15 0.080(2) 0.081(2) 0.091(2) -0.0197(19) -0.012(2) -0.0019(19)
C16 0.067(2) 0.088(2) 0.081(2) -0.0033(19) -0.0066(18) 0.0090(18)
C17 0.100(3) 0.095(3) 0.085(3) -0.008(2) -0.006(2) -0.004(2)
C18 0.118(3) 0.096(3) 0.094(3) 0.004(2) 0.007(3) 0.001(3)
C19 0.066(2) 0.082(2) 0.120(3) -0.001(2) -0.004(2) 0.0097(19)
C20 0.070(2) 0.100(3) 0.122(3) -0.006(2) -0.027(2) 0.001(2)
C21 0.078(2) 0.109(3) 0.087(2) 0.003(2) -0.021(2) -0.002(2)
C22 0.100(3) 0.137(4) 0.228(7) -0.049(5) 0.006(4) -0.032(3)
C23 0.144(5) 0.135(5) 0.336(11) -0.037(6) 0.034(6) -0.055(4)
C24 0.074(2) 0.086(2) 0.083(2) -0.0059(19) -0.0031(18) 0.0043(19)
C25 0.087(3) 0.105(3) 0.107(3) -0.003(2) -0.013(2) 0.024(2)
C26 0.106(3) 0.111(4) 0.133(4) 0.004(3) -0.017(3) 0.025(3)
C27 0.120(4) 0.073(3) 0.119(3) -0.007(2) 0.024(3) 0.008(3)
C28 0.113(3) 0.116(3) 0.123(3) -0.032(3) -0.017(3) 0.005(3)
C29 0.091(3) 0.106(3) 0.123(3) -0.033(3) -0.025(3) 0.019(2)
C32 0.175(4) 0.087(3) 0.100(3) -0.001(2) 0.011(3) -0.024(3)
C33 0.128(3) 0.097(3) 0.095(3) -0.011(2) -0.010(2) -0.030(3)
C34 0.091(2) 0.0560(19) 0.0711(19) -0.0076(16) -0.0110(18) 0.0040(17)
C35 0.085(2) 0.076(2) 0.081(2) -0.0052(18) -0.0203(19) -0.0026(18)
C36 0.077(2) 0.072(2) 0.0735(19) 0.0005(16) -0.0219(17) 0.0071(17)
C37 0.070(2) 0.0586(18) 0.0722(19) -0.0082(15) -0.0064(16) 0.0092(16)
C38 0.075(2) 0.075(2) 0.095(2) -0.0037(19) -0.0264(19) 0.0088(18)
C39 0.100(3) 0.073(2) 0.089(2) 0.0010(18) -0.030(2) 0.012(2)
C40 0.0708(19) 0.0581(17) 0.0710(19) -0.0046(15) -0.0103(15) 0.0074(15)
C41 0.092(2) 0.092(2) 0.070(2) -0.0121(18) -0.0130(18) 0.022(2)
C42 0.089(2) 0.086(2) 0.079(2) -0.0002(18) -0.0194(19) 0.021(2)
C43 0.079(2) 0.0613(18) 0.083(2) -0.0084(17) -0.0122(17) 0.0120(16)
C44 0.119(3) 0.081(2) 0.069(2) -0.0120(18) -0.018(2) 0.035(2)
C45 0.111(3) 0.079(2) 0.073(2) -0.0010(17) -0.0182(19) 0.030(2)
C46 0.085(2) 0.097(3) 0.119(3) 0.007(2) -0.026(2) 0.026(2)
C47 0.128(4) 0.123(4) 0.173(5) -0.015(3) -0.035(4) 0.058(3)
C48 0.0651(18) 0.0575(18) 0.0734(18) -0.0033(14) -0.0111(15) 0.0019(15)
C49 0.077(2) 0.0579(19) 0.095(2) -0.0085(16) -0.0145(19) 0.0088(16)
C50 0.079(2) 0.0568(18) 0.095(2) 0.0041(16) -0.0104(19) -0.0007(16)
C51 0.072(2) 0.0592(18) 0.079(2) 0.0020(15) -0.0151(16) 0.0043(16)
C52 0.076(2) 0.0592(18) 0.077(2) -0.0071(15) -0.0060(17) 0.0007(16)
C53 0.075(2) 0.0584(18) 0.085(2) -0.0060(16) -0.0083(17) -0.0042(15)
C54 0.076(2) 0.0577(18) 0.086(2) 0.0025(16) -0.0108(18) 0.0002(16)
C55 0.073(2) 0.0601(18) 0.0714(18) -0.0008(15) -0.0132(16) -0.0030(16)
C56 0.080(2) 0.066(2) 0.081(2) -0.0104(17) 0.0035(17) -0.0061(17)
C57 0.0686(19) 0.0640(18) 0.0662(17) -0.0008(14) -0.0174(15) -0.0009(15)
C58 0.084(2) 0.063(2) 0.098(2) 0.0016(17) -0.004(2) 0.0000(17)
C59 0.091(3) 0.067(2) 0.103(3) -0.0008(19) -0.006(2) -0.0152(19)
C60 0.0625(19) 0.088(2) 0.080(2) -0.0067(18) -0.0134(16) -0.0121(18)
C61 0.074(2) 0.080(2) 0.100(2) -0.0074(19) -0.014(2) 0.0071(18)
C62 0.078(2) 0.0633(19) 0.093(2) 0.0007(17) -0.0090(19) -0.0018(17)
N1 0.087(3) 0.123(3) 0.126(3) -0.024(3) -0.002(2) 0.019(2)
N2 0.0732(17) 0.0847(19) 0.0864(19) -0.0076(15) 0.0002(15) -0.0029(15)
N3 0.122(3) 0.083(2) 0.104(2) 0.0074(18) 0.018(2) 0.014(2)
N4 0.0756(17) 0.0563(15) 0.0867(18) -0.0027(13) -0.0028(15) 0.0110(13)
N5 0.114(3) 0.067(2) 0.140(3) -0.0224(19) 0.027(2) -0.0154(18)
N6 0.082(2) 0.120(3) 0.102(2) -0.009(2) -0.0110(19) -0.024(2)
O1 0.118(19) 0.160(15) 0.15(3) -0.028(15) 0.054(19) -0.028(12)
O1' 0.076(4) 0.174(5) 0.179(13) -0.037(6) 0.013(4) -0.017(3)
O2 0.115(3) 0.173(3) 0.180(3) -0.070(3) 0.009(2) 0.033(2)
O3 0.0897(19) 0.096(2) 0.172(3) 0.000(2) 0.004(2) -0.0051(17)
O5 0.084(2) 0.165(3) 0.176(3) -0.014(3) 0.018(2) 0.002(2)
O6 0.124(3) 0.131(3) 0.210(4) -0.007(3) 0.029(3) -0.057(2)
O7 0.1117(19) 0.0828(16) 0.1010(17) -0.0180(13) -0.0233(15) 0.0387(15)
O8 0.132(2) 0.0715(15) 0.0953(17) 0.0041(13) -0.0253(16) -0.0048(15)
C30 0.133(7) 0.110(7) 0.123(7) -0.043(5) -0.018(6) 0.001(6)
C31 0.155(15) 0.113(8) 0.116(8) -0.059(7) -0.004(9) 0.012(8)
O4 0.106(5) 0.105(5) 0.118(4) -0.019(3) -0.035(4) 0.021(4)
C30' 0.170(12) 0.078(8) 0.196(13) -0.025(8) 0.057(11) 0.025(7)
C31' 0.16(2) 0.121(14) 0.158(16) -0.048(12) 0.040(13) -0.022(11)
O4' 0.107(7) 0.088(6) 0.140(10) 0.008(6) 0.001(7) 0.038(6)

loop_
_atom_type_symbol
_atom_type_description
_atom_type_scat_dispersion_real
_atom_type_scat_dispersion_imag
_atom_type_scat_source
C C 0.0033 0.0016 'International Tables Vol C Tables 4.2.6.8 and 6.1.1.4'
H H 0.0000 0.0000 'International Tables Vol C Tables 4.2.6.8 and 6.1.1.4'
N N 0.0061 0.0033 'International Tables Vol C Tables 4.2.6.8 and 6.1.1.4'
O O 0.0106 0.0060 'International Tables Vol C Tables 4.2.6.8 and 6.1.1.4'

loop_
_geom_angle_atom_site_label_1
_geom_angle_atom_site_label_2
_geom_angle_atom_site_label_3
_geom_angle
C6 C1 C2 121.0(3)
C6 C1 N1 119.6(4)
C2 C1 N1 119.4(4)
C1 C2 C3 119.2(3)
C1 C2 H2 120.4
C3 C2 H2 120.4
C2 C3 C4 121.5(3)
C2 C3 H3 119.2
C4 C3 H3 119.2
C3 C4 C5 117.7(3)
C3 C4 C7 121.5(3)
C5 C4 C7 120.8(3)
C6 C5 C4 120.7(4)
C6 C5 H5 119.6
C4 C5 H5 119.6
C1 C6 C5 119.8(3)
C1 C6 H6 120.1
C5 C6 H6 120.1
C9 C7 C8 121.5(3)
C9 C7 C4 124.6(3)
C8 C7 C4 114.0(3)
N3 C8 C7 176.5(4)
C7 C9 C10 133.5(3)
C7 C9 H9 113.3
C10 C9 H9 113.3
C15 C10 C11 115.5(3)
C15 C10 C9 118.4(3)
C11 C10 C9 126.1(3)
C12 C11 C10 121.3(3)
C12 C11 H11 119.4
C10 C11 H11 119.4
C11 C12 C13 122.4(3)
C11 C12 H12 118.8
C13 C12 H12 118.8
N2 C13 C14 121.7(3)
N2 C13 C12 121.2(3)
C14 C13 C12 117.0(3)
C15 C14 C13 119.7(3)
C15 C14 H14 120.1
C13 C14 H14 120.1
C14 C15 C10 123.8(3)
C14 C15 H15 118.1
C10 C15 H15 118.1
C21 C16 C17 117.2(4)
C21 C16 N2 122.5(3)
C17 C16 N2 120.3(4)
C18 C17 C16 120.1(4)
C18 C17 H17 119.9
C16 C17 H17 119.9
C19 C18 C17 122.3(4)
C19 C18 H18 118.9
C17 C18 H18 118.9
O3 C19 C18 116.9(4)
O3 C19 C20 125.0(5)
C18 C19 C20 118.1(4)
C19 C20 C21 120.5(4)
C19 C20 H20 119.7
C21 C20 H20 119.7
C16 C21 C20 121.8(4)
C16 C21 H21 119.1
C20 C21 H21 119.1
O3 C22 C23 108.8(6)
O3 C22 H22A 109.9
C23 C22 H22A 109.9
O3 C22 H22B 109.9
C23 C22 H22B 109.9
H22A C22 H22B 108.3
C22 C23 H23A 109.5
C22 C23 H23B 109.5
H23A C23 H23B 109.5
C22 C23 H23C 109.5
H23A C23 H23C 109.5
H23B C23 H23C 109.5
C29 C24 C25 120.3(4)
C29 C24 N2 120.3(3)
C25 C24 N2 119.4(4)
C26 C25 C24 120.2(4)
C26 C25 H25 119.9
C24 C25 H25 119.9
C25 C26 C27 119.2(4)
C25 C26 H26 120.4
C27 C26 H26 120.4
C26 C27 C28 121.9(4)
C26 C27 O4 104.7(5)
C28 C27 O4 133.3(5)
C26 C27 O4' 138.3(5)
C28 C27 O4' 99.8(5)
O4 C27 O4' 33.6(3)
C27 C28 C29 117.7(5)
C27 C28 H28 121.2
C29 C28 H28 121.2
C24 C29 C28 120.6(4)
C24 C29 H29 119.7
C28 C29 H29 119.7
C33 C32 H32A 109.5
C33 C32 H32B 109.5
H32A C32 H32B 109.5
C33 C32 H32C 109.5
H32A C32 H32C 109.5
H32B C32 H32C 109.5
O8 C33 C32 108.4(4)
O8 C33 H33A 110.0
C32 C33 H33A 110.0
O8 C33 H33B 110.0
C32 C33 H33B 110.0
H33A C33 H33B 108.4
C35 C34 C39 119.4(3)
C35 C34 O8 124.1(3)
C39 C34 O8 116.5(3)
C34 C35 C36 119.7(3)
C34 C35 H35 120.1
C36 C35 H35 120.1
C37 C36 C35 121.0(3)
C37 C36 H36 119.5
C35 C36 H36 119.5
C36 C37 C38 118.8(3)
C36 C37 N4 120.7(3)
C38 C37 N4 120.5(3)
C37 C38 C39 120.3(3)
C37 C38 H38 119.8
C39 C38 H38 119.8
C34 C39 C38 120.6(3)
C34 C39 H39 119.7
C38 C39 H39 119.7
C45 C40 C41 117.8(3)
C45 C40 N4 120.8(3)
C41 C40 N4 121.4(3)
C40 C41 C42 122.0(3)
C40 C41 H41 119.0
C42 C41 H41 119.0
C43 C42 C41 119.7(3)
C43 C42 H42 120.2
C41 C42 H42 120.2
C44 C43 C42 119.3(3)
C44 C43 O7 116.8(3)
C42 C43 O7 124.0(3)
C43 C44 C45 120.5(3)
C43 C44 H44 119.8
C45 C44 H44 119.8
C40 C45 C44 120.8(3)
C40 C45 H45 119.6
C44 C45 H45 119.6
O7 C46 C47 110.2(4)
O7 C46 H46A 109.6
C47 C46 H46A 109.6
O7 C46 H46B 109.6
C47 C46 H46B 109.6
H46A C46 H46B 108.1
C46 C47 H47A 109.5
C46 C47 H47B 109.5
H47A C47 H47B 109.5
C46 C47 H47C 109.5
H47A C47 H47C 109.5
H47B C47 H47C 109.5
N4 C48 C49 121.7(3)
N4 C48 C53 121.2(3)
C49 C48 C53 117.1(3)
C50 C49 C48 120.7(3)
C50 C49 H49 119.7
C48 C49 H49 119.7
C49 C50 C51 122.6(3)
C49 C50 H50 118.7
C51 C50 H50 118.7
C50 C51 C52 115.9(3)
C50 C51 C54 117.5(3)
C52 C51 C54 126.6(3)
C53 C52 C51 121.9(3)
C53 C52 H52 119.0
C51 C52 H52 119.0
C52 C53 C48 121.6(3)
C52 C53 H53 119.2
C48 C53 H53 119.2
C55 C54 C51 133.8(3)
C55 C54 H54 113.1
C51 C54 H54 113.1
C54 C55 C56 120.8(3)
C54 C55 C57 124.5(3)
C56 C55 C57 114.8(3)
N5 C56 C55 176.9(4)
C62 C57 C58 116.8(3)
C62 C57 C55 120.9(3)
C58 C57 C55 122.2(3)
C59 C58 C57 121.8(3)
C59 C58 H58 119.1
C57 C58 H58 119.1
C60 C59 C58 118.8(3)
C60 C59 H59 120.6
C58 C59 H59 120.6
C61 C60 C59 121.4(3)
C61 C60 N6 119.7(3)
C59 C60 N6 118.9(3)
C60 C61 C62 119.2(3)
C60 C61 H61 120.4
C62 C61 H61 120.4
C61 C62 C57 122.1(3)
C61 C62 H62 119.0
C57 C62 H62 119.0
O2 N1 O1' 122.9(6)
O2 N1 O1 107.9(18)
O1' N1 O1 49(3)
O2 N1 C1 118.5(4)
O1' N1 C1 117.0(8)
O1 N1 C1 121.6(17)
C13 N2 C16 123.1(3)
C13 N2 C24 120.0(3)
C16 N2 C24 116.9(3)
C48 N4 C40 121.9(2)
C48 N4 C37 120.9(2)
C40 N4 C37 116.6(2)
O5 N6 O6 123.3(4)
O5 N6 C60 118.7(4)
O6 N6 C60 117.9(4)
C19 O3 C22 119.0(4)
C43 O7 C46 118.2(3)
C34 O8 C33 118.4(3)
O4 C30 C31 99.1(7)
O4 C30 H30A 111.9
C31 C30 H30A 111.9
O4 C30 H30B 111.9
C31 C30 H30B 111.9
H30A C30 H30B 109.6
C27 O4 C30 104.1(5)
O4' C30' C31' 108.3(14)
O4' C30' H30C 110.0
C31' C30' H30C 110.0
O4' C30' H30D 110.0
C31' C30' H30D 110.0
H30C C30' H30D 108.4
C30' C31' H31D 109.5
C30' C31' H31E 109.5
H31D C31' H31E 109.5
C30' C31' H31F 109.5
H31D C31' H31F 109.5
H31E C31' H31F 109.5
C30' O4' C27 113.4(8)

loop_
_geom_bond_atom_site_label_1
_geom_bond_atom_site_label_2
_geom_bond_distance
C1 C6 1.366(5)
C1 C2 1.371(5)
C1 N1 1.461(5)
C2 C3 1.379(5)
C2 H2 0.9300
C3 C4 1.382(4)
C3 H3 0.9300
C4 C5 1.404(5)
C4 C7 1.487(4)
C5 C6 1.374(5)
C5 H5 0.9300
C6 H6 0.9300
C7 C9 1.354(5)
C7 C8 1.443(5)
C8 N3 1.136(4)
C9 C10 1.452(5)
C9 H9 0.9300
C10 C15 1.397(4)
C10 C11 1.414(4)
C11 C12 1.366(5)
C11 H11 0.9300
C12 C13 1.409(5)
C12 H12 0.9300
C13 N2 1.390(4)
C13 C14 1.401(4)
C14 C15 1.383(5)
C14 H14 0.9300
C15 H15 0.9300
C16 C21 1.381(5)
C16 C17 1.398(5)
C16 N2 1.434(4)
C17 C18 1.376(6)
C17 H17 0.9300
C18 C19 1.371(6)
C18 H18 0.9300
C19 O3 1.366(5)
C19 C20 1.370(6)
C20 C21 1.387(5)
C20 H20 0.9300
C21 H21 0.9300
C22 O3 1.434(7)
C22 C23 1.493(7)
C22 H22A 0.9700
C22 H22B 0.9700
C23 H23A 0.9600
C23 H23B 0.9600
C23 H23C 0.9600
C24 C29 1.367(5)
C24 C25 1.373(5)
C24 N2 1.438(4)
C25 C26 1.365(6)
C25 H25 0.9300
C26 C27 1.369(7)
C26 H26 0.9300
C27 C28 1.381(7)
C27 O4 1.475(4)
C27 O4' 1.524(5)
C28 C29 1.386(5)
C28 H28 0.9300
C29 H29 0.9300
C32 C33 1.505(5)
C32 H32A 0.9600
C32 H32B 0.9600
C32 H32C 0.9600
C33 O8 1.419(5)
C33 H33A 0.9700
C33 H33B 0.9700
C34 C35 1.380(5)
C34 C39 1.378(5)
C34 O8 1.380(4)
C35 C36 1.393(4)
C35 H35 0.9300
C36 C37 1.380(5)
C36 H36 0.9300
C37 C38 1.382(4)
C37 N4 1.442(4)
C38 C39 1.390(5)
C38 H38 0.9300
C39 H39 0.9300
C40 C45 1.370(4)
C40 C41 1.370(4)
C40 N4 1.439(4)
C41 C42 1.386(4)
C41 H41 0.9300
C42 C43 1.368(5)
C42 H42 0.9300
C43 C44 1.366(5)
C43 O7 1.382(3)
C44 C45 1.395(4)
C44 H44 0.9300
C45 H45 0.9300
C46 O7 1.418(4)
C46 C47 1.488(5)
C46 H46A 0.9700
C46 H46B 0.9700
C47 H47A 0.9600
C47 H47B 0.9600
C47 H47C 0.9600
C48 N4 1.384(4)
C48 C49 1.398(4)
C48 C53 1.411(4)
C49 C50 1.377(4)
C49 H49 0.9300
C50 C51 1.405(4)
C50 H50 0.9300
C51 C52 1.405(4)
C51 C54 1.445(4)
C52 C53 1.366(4)
C52 H52 0.9300
C53 H53 0.9300
C54 C55 1.355(4)
C54 H54 0.9300
C55 C56 1.432(5)
C55 C57 1.485(4)
C56 N5 1.148(4)
C57 C62 1.391(4)
C57 C58 1.398(4)
C58 C59 1.379(5)
C58 H58 0.9300
C59 C60 1.375(5)
C59 H59 0.9300
C60 C61 1.367(5)
C60 N6 1.468(5)
C61 C62 1.373(5)
C61 H61 0.9300
C62 H62 0.9300
N1 O2 1.215(5)
N1 O1' 1.235(10)
N1 O1 1.25(3)
N6 O5 1.204(4)
N6 O6 1.220(4)
C30 O4 1.501(5)
C30 C31 1.528(5)
C30 H30A 0.9700
C30 H30B 0.9700
C31 H31A 0.9600
C31 H31B 0.9600
C31 H31C 0.9600
C30' O4' 1.516(5)
C30' C31' 1.530(5)
C30' H30C 0.9700
C30' H30D 0.9700
C31' H31D 0.9600
C31' H31E 0.9600
C31' H31F 0.9600

loop_
_geom_torsion_atom_site_label_1
_geom_torsion_atom_site_label_2
_geom_torsion_atom_site_label_3
_geom_torsion_atom_site_label_4
_geom_torsion
C6 C1 C2 C3 0.9(6)
N1 C1 C2 C3 -179.3(4)
C1 C2 C3 C4 -1.2(6)
C2 C3 C4 C5 0.2(6)
C2 C3 C4 C7 -179.3(3)
C3 C4 C5 C6 1.2(6)
C7 C4 C5 C6 -179.3(4)
C2 C1 C6 C5 0.5(7)
N1 C1 C6 C5 -179.3(4)
C4 C5 C6 C1 -1.6(7)
C3 C4 C7 C9 168.9(3)
C5 C4 C7 C9 -10.5(5)
C3 C4 C7 C8 -11.1(5)
C5 C4 C7 C8 169.4(4)
C9 C7 C8 N3 -173(7)
C4 C7 C8 N3 7(7)
C8 C7 C9 C10 -0.2(6)
C4 C7 C9 C10 179.8(3)
C7 C9 C10 C15 174.2(4)
C7 C9 C10 C11 -5.8(6)
C15 C10 C11 C12 -5.0(5)
C9 C10 C11 C12 175.0(3)
C10 C11 C12 C13 2.0(5)
C11 C12 C13 N2 -175.8(3)
C11 C12 C13 C14 2.2(5)
N2 C13 C14 C15 174.8(3)
C12 C13 C14 C15 -3.2(5)
C13 C14 C15 C10 0.0(5)
C11 C10 C15 C14 4.0(5)
C9 C10 C15 C14 -175.9(3)
C21 C16 C17 C18 0.9(5)
N2 C16 C17 C18 -176.3(3)
C16 C17 C18 C19 -0.1(6)
C17 C18 C19 O3 179.5(3)
C17 C18 C19 C20 -0.9(6)
O3 C19 C20 C21 -179.4(3)
C18 C19 C20 C21 1.1(5)
C17 C16 C21 C20 -0.7(5)
N2 C16 C21 C20 176.5(3)
C19 C20 C21 C16 -0.3(5)
C29 C24 C25 C26 -0.8(6)
N2 C24 C25 C26 -179.6(4)
C24 C25 C26 C27 2.5(7)
C25 C26 C27 C28 -2.5(7)
C25 C26 C27 O4 179.2(4)
C25 C26 C27 O4' 178.1(7)
C26 C27 C28 C29 0.7(7)
O4 C27 C28 C29 178.4(6)
O4' C27 C28 C29 -179.8(6)
C25 C24 C29 C28 -1.1(6)
N2 C24 C29 C28 177.7(4)
C27 C28 C29 C24 1.2(7)
C39 C34 C35 C36 2.0(5)
O8 C34 C35 C36 -177.8(3)
C34 C35 C36 C37 -0.8(5)
C35 C36 C37 C38 -1.0(4)
C35 C36 C37 N4 178.3(3)
C36 C37 C38 C39 1.6(5)
N4 C37 C38 C39 -177.7(3)
C35 C34 C39 C38 -1.4(5)
O8 C34 C39 C38 178.4(3)
C37 C38 C39 C34 -0.4(5)
C45 C40 C41 C42 0.1(5)
N4 C40 C41 C42 -176.8(3)
C40 C41 C42 C43 0.9(6)
C41 C42 C43 C44 -1.8(6)
C41 C42 C43 O7 178.1(3)
C42 C43 C44 C45 1.6(6)
O7 C43 C44 C45 -178.3(3)
C41 C40 C45 C44 -0.3(6)
N4 C40 C45 C44 176.6(3)
C43 C44 C45 C40 -0.5(6)
N4 C48 C49 C50 -176.0(3)
C53 C48 C49 C50 3.1(5)
C48 C49 C50 C51 0.1(5)
C49 C50 C51 C52 -3.5(5)
C49 C50 C51 C54 174.9(3)
C50 C51 C52 C53 3.8(5)
C54 C51 C52 C53 -174.4(3)
C51 C52 C53 C48 -0.7(5)
N4 C48 C53 C52 176.3(3)
C49 C48 C53 C52 -2.8(5)
C50 C51 C54 C55 -174.9(4)
C52 C51 C54 C55 3.3(6)
C51 C54 C55 C56 -0.9(6)
C51 C54 C55 C57 178.1(3)
C54 C55 C56 N5 173(8)
C57 C55 C56 N5 -6(8)
C54 C55 C57 C62 -171.6(3)
C56 C55 C57 C62 7.4(4)
C54 C55 C57 C58 7.6(5)
C56 C55 C57 C58 -173.4(3)
C62 C57 C58 C59 1.0(5)
C55 C57 C58 C59 -178.3(3)
C57 C58 C59 C60 -0.6(6)
C58 C59 C60 C61 0.0(6)
C58 C59 C60 N6 -179.9(3)
C59 C60 C61 C62 0.3(5)
N6 C60 C61 C62 -179.9(3)
C60 C61 C62 C57 0.1(5)
C58 C57 C62 C61 -0.7(5)
C55 C57 C62 C61 178.5(3)
C6 C1 N1 O2 -10.9(7)
C2 C1 N1 O2 169.3(4)
C6 C1 N1 O1' 155.0(14)
C2 C1 N1 O1' -24.8(15)
C6 C1 N1 O1 -149(5)
C2 C1 N1 O1 31(5)
C14 C13 N2 C16 20.0(5)
C12 C13 N2 C16 -162.1(3)
C14 C13 N2 C24 -162.3(3)
C12 C13 N2 C24 15.6(5)
C21 C16 N2 C13 49.7(5)
C17 C16 N2 C13 -133.2(4)
C21 C16 N2 C24 -128.0(4)
C17 C16 N2 C24 49.1(5)
C29 C24 N2 C13 69.8(5)
C25 C24 N2 C13 -111.4(4)
C29 C24 N2 C16 -112.5(4)
C25 C24 N2 C16 66.3(4)
C49 C48 N4 C40 -24.3(5)
C53 C48 N4 C40 156.7(3)
C49 C48 N4 C37 163.8(3)
C53 C48 N4 C37 -15.2(5)
C45 C40 N4 C48 134.6(4)
C41 C40 N4 C48 -48.5(5)
C45 C40 N4 C37 -53.2(4)
C41 C40 N4 C37 123.7(3)
C36 C37 N4 C48 115.5(3)
C38 C37 N4 C48 -65.3(4)
C36 C37 N4 C40 -56.8(4)
C38 C37 N4 C40 122.5(3)
C61 C60 N6 O5 2.4(5)
C59 C60 N6 O5 -177.7(4)
C61 C60 N6 O6 -176.8(4)
C59 C60 N6 O6 3.0(5)
C18 C19 O3 C22 -173.8(4)
C20 C19 O3 C22 6.6(5)
C23 C22 O3 C19 -179.6(4)
C44 C43 O7 C46 167.6(3)
C42 C43 O7 C46 -12.3(5)
C47 C46 O7 C43 179.7(3)
C35 C34 O8 C33 -9.1(5)
C39 C34 O8 C33 171.1(3)
C32 C33 O8 C34 -177.3(3)
C26 C27 O4 C30 -170.9(7)
C28 C27 O4 C30 11.1(10)
O4' C27 O4 C30 7.9(10)
C31 C30 O4 C27 -176.1(12)
C31' C30' O4' C27 -172.8(16)
C26 C27 O4' C30' -2.3(14)
C28 C27 O4' C30' 178.3(8)
O4 C27 O4' C30' -4.1(8)
